data_1535382
loop_
_publ_author_name
'Bogdanova, A.V.'
'Sinichka, E.V.'
'Zaslavskaya, N.P.'
'Fedyna, M.F.'
'Gasinets, S.M.'
'Mokra, I.R.'

_publ_section_title
;
 Synthesis and crystal structures of TlCdCl3 and TlCdBr3 compounds
;
_journal_name_full 'Izvestiya Akademii Nauk SSSR, Neorganicheskie Materialy'
_journal_page_first 589
_journal_page_last 590
_journal_volume 29
_journal_year 1993
_chemical_formula_sum 'Cd Cl3 Tl'
_chemical_name_systematic 'Tl Cd Cl3'
_space_group_IT_number 62
_symmetry_space_group_name_Hall '-P 2ac 2n'
_symmetry_space_group_name_H-M 'P n m a'
_cell_angle_alpha 90
_cell_angle_beta 90
_cell_angle_gamma 90
_cell_formula_units_Z 4
_cell_length_a 8.922
_cell_length_b 3.997
_cell_length_c 14.828
_cell_volume 528.785
_citation_journal_id_ASTM IVNMAW
_cod_data_source_file Bogdanova_IVNMAW_1993_1428.cif
_cod_data_source_block Cd1Cl3Tl1
_cod_original_cell_volume 528.7848
_cod_original_formula_sum 'Cd1 Cl3 Tl1'
_cod_database_code 1535382

loop_
_symmetry_equiv_pos_as_xyz
x,y,z
-x+1/2,-y,z+1/2
x+1/2,-y+1/2,-z+1/2
-x,y+1/2,-z
-x,-y,-z
x-1/2,y,-z-1/2
-x-1/2,y-1/2,z-1/2
x,-y-1/2,z

loop_
_atom_site_label
_atom_site_type_symbol
_atom_site_fract_x
_atom_site_fract_y
_atom_site_fract_z
_atom_site_occupancy
_atom_site_U_iso_or_equiv
Cl2 Cl-1 0.16 0.25 0.486 1 0.0
Tl1 Tl+1 0.4321 0.25 0.8219 1 0.0
Cl3 Cl-1 0.027 0.25 0.877 1 0.0
Cd1 Cd+2 0.1745 0.25 0.0547 1 0.0
Cl1 Cl-1 0.283 0.25 0.198 1 0.0
